data_1517985
loop_
_publ_author_name
'Nouaman, Moein'
'\<Zak, Zdirad'
'Herrmann, Eckhard'
'Navr\'atil, Old\<rich'

_publ_section_title
;
 The tretraphenylester of the \m-imido-dithiodiphosphoric acid and its
 palladium complex - crystal structures
;
_journal_name_full 'Zeitschrift fuer Anorganische und Allgemeine Chemie'
_journal_page_first 1147
_journal_page_last 1153
_journal_paper_doi 10.1002/zaac.19936190630
_journal_volume 619
_journal_year 1993
_chemical_formula_sum 'C48 H40 N2 O8 P4 Pd S4'
_chemical_formula_weight 1131.41
_space_group_IT_number 14
_symmetry_cell_setting monoclinic
_symmetry_Int_Tables_number 14
_symmetry_space_group_name_Hall '-P 2yn'
_symmetry_space_group_name_H-M 'P 1 21/n 1'
_cell_angle_alpha 90
_cell_angle_beta 101.84(2)
_cell_angle_gamma 90
_cell_formula_units_Z 2
_cell_length_a 10.687(2)
_cell_length_b 15.302(3)
_cell_length_c 15.207(3)
_cell_volume 2433.9(8)
_diffrn_ambient_temperature 293
_diffrn_radiation_probe x-ray
_diffrn_radiation_type MoK\a
_diffrn_radiation_wavelength 0.71069
_exptl_crystal_density_diffrn 1.544
_refine_ls_number_parameters 304
_refine_ls_number_reflns 5519
_refine_ls_R_factor_gt 0.052
_refine_ls_wR_factor_gt 0.067
_cod_data_source_file PDSS.cif
_cod_data_source_block PDSS
_cod_depositor_comments
;
 Marking attached hydrogen atoms.

 Antanas Vaitkus,
 2017-01-03
;
_cod_original_sg_symbol_H-M 'P 21/n'
_cod_database_code 1517985

loop_
_symmetry_equiv_pos_site_id
_symmetry_equiv_pos_as_xyz
1 x,y,z
2 1/2-x,1/2+y,1/2-z
3 -x,-y,-z
4 1/2+x,1/2-y,1/2+z

loop_
_atom_site_label
_atom_site_type_symbol
_atom_site_thermal_displace_type
_atom_site_fract_x
_atom_site_fract_y
_atom_site_fract_z
_atom_site_occupancy
_atom_site_U_iso_or_equiv
_atom_site_attached_hydrogens
Pd Pd Uiso 0.00000 0.00000 0.00000 1.000 0.0279(3) 0
S1 S Uiso 0.15560(10) 0.07590(10) 0.10230(10) 1.000 0.0355(6) 0
S2 S Uiso -0.06670(10) 0.11480(10) -0.10150(10) 1.000 0.0342(6) 0
P1 P Uiso 0.21080(10) 0.17900(10) 0.03870(10) 1.000 0.0304(6) 0
P2 P Uiso 0.09420(10) 0.14960(10) -0.13920(10) 1.000 0.0304(6) 0
O1 O Uiso 0.1324(3) 0.2647(2) 0.0518(2) 1.000 0.041(3) 0
O2 O Uiso 0.3488(3) 0.2063(2) 0.0923(2) 1.000 0.0355(13) 0
O3 O Uiso 0.1384(3) 0.0795(2) -0.2028(2) 1.000 0.039(3) 0
O4 O Uiso 0.0609(3) 0.2300(2) -0.2075(2) 1.000 0.041(3) 0
N N Uiso 0.2143(3) 0.1697(3) -0.0636(3) 1.000 0.033(3) 0
C11 C Uiso 0.0761(5) 0.2835(3) 0.1242(3) 1.000 0.037(3) 0
C12 C Uiso -0.0499(5) 0.2638(4) 0.1180(4) 1.000 0.048(4) 1
C13 C Uiso -0.1076(5) 0.2876(4) 0.1879(4) 1.000 0.058(4) 1
C14 C Uiso -0.0414(6) 0.3284(4) 0.2628(4) 1.000 0.062(4) 1
C15 C Uiso 0.0850(6) 0.3490(4) 0.2671(4) 1.000 0.058(4) 1
C16 C Uiso 0.1463(5) 0.3260(4) 0.1990(4) 1.000 0.052(4) 1
C21 C Uiso 0.4605(4) 0.1638(3) 0.0756(3) 1.000 0.034(3) 0
C22 C Uiso 0.5283(5) 0.2051(4) 0.0209(4) 1.000 0.048(4) 1
C23 C Uiso 0.6405(5) 0.1683(4) 0.0076(4) 1.000 0.063(4) 1
C24 C Uiso 0.6806(5) 0.0914(4) 0.0495(4) 1.000 0.066(4) 1
C25 C Uiso 0.6102(5) 0.0500(4) 0.1023(4) 1.000 0.060(4) 1
C26 C Uiso 0.5006(5) 0.0857(4) 0.1180(4) 1.000 0.047(4) 1
C31 C Uiso 0.0532(5) 0.0384(3) -0.2739(3) 1.000 0.036(3) 0
C32 C Uiso 0.0393(5) -0.0516(4) -0.2684(4) 1.000 0.052(4) 1
C33 C Uiso -0.0406(7) -0.0913(4) -0.3387(4) 1.000 0.066(4) 1
C34 C Uiso -0.1027(6) -0.0501(4) -0.4100(4) 1.000 0.067(4) 1
C35 C Uiso -0.0916(7) 0.0400(5) -0.4154(4) 1.000 0.079(5) 1
C36 C Uiso -0.0083(6) 0.0856(4) -0.3464(4) 1.000 0.057(4) 1
C41 C Uiso 0.0559(5) 0.3153(3) -0.1719(3) 1.000 0.038(3) 0
C42 C Uiso -0.0591(6) 0.3477(4) -0.1625(4) 1.000 0.061(4) 1
C43 C Uiso -0.0599(7) 0.4350(4) -0.1335(5) 1.000 0.080(5) 1
C44 C Uiso 0.0491(7) 0.4820(4) -0.1162(4) 1.000 0.075(5) 1
C45 C Uiso 0.1593(6) 0.4501(4) -0.1301(4) 1.000 0.062(4) 1
C46 C Uiso 0.1649(5) 0.3651(4) -0.1583(4) 1.000 0.051(4) 1

loop_
_atom_type_symbol
_atom_type_description
_atom_type_scat_dispersion_real
_atom_type_scat_dispersion_imag
_atom_type_scat_source
C C 0.0033 0.0016 ' International Tables Vol C Tables 4.2.6.8 and 6.1.1.4'
N N 0.0061 0.0033 ' International Tables Vol C Tables 4.2.6.8 and 6.1.1.4'
O O 0.0106 0.0060 ' International Tables Vol C Tables 4.2.6.8 and 6.1.1.4'
P P 0.1023 0.0942 ' International Tables Vol C Tables 4.2.6.8 and 6.1.1.4'
Pd Pd -0.9988 1.0072 ' International Tables Vol C Tables 4.2.6.8 and 6.1.1.4'
S S 0.1246 0.1234 ' International Tables Vol C Tables 4.2.6.8 and 6.1.1.4'

loop_
_geom_angle_atom_site_label_1
_geom_angle_atom_site_label_2
_geom_angle_atom_site_label_3
_geom_angle
_geom_angle_site_symmetry_1
_geom_angle_site_symmetry_3
_geom_angle_publ_flag
S1 Pd S2 98.28(5) . . yes
S1 Pd S1 180.00 . 3_555 yes
S1 Pd S2 81.72(5) . 3_555 yes
S1 Pd S2 81.72(5) 3_555 . yes
S2 Pd S2 180.00 . 3_555 yes
S1 Pd S2 98.28(5) 3_555 3_555 yes
Pd S1 P1 108.04(8) . . yes
Pd S2 P2 103.02(7) . . yes
S1 P1 O1 111.98(14) . . yes
S1 P1 O2 107.11(14) . . yes
S1 P1 N 118.46(19) . . yes
O1 P1 O2 100.16(18) . . yes
O1 P1 N 108.6(2) . . yes
O2 P1 N 108.91(18) . . yes
S2 P2 O3 112.24(15) . . yes
S2 P2 O4 107.55(14) . . yes
S2 P2 N 117.79(17) . . yes
O3 P2 O4 100.31(18) . . yes
O3 P2 N 106.2(2) . . yes
O4 P2 N 111.4(2) . . yes
P1 O1 C11 126.5(3) . . yes
P1 O2 C21 120.8(3) . . yes
P2 O3 C31 123.0(3) . . yes
P2 O4 C41 118.7(3) . . yes
P1 N P2 124.2(2) . . yes
O1 C11 C12 118.8(4) . . yes
O1 C11 C16 119.8(5) . . yes
C12 C11 C16 121.3(5) . . no
C11 C12 C13 118.6(5) . . no
C12 C13 C14 121.8(5) . . no
C13 C14 C15 118.8(6) . . no
C14 C15 C16 121.3(6) . . no
C11 C16 C15 118.3(5) . . no
O2 C21 C22 117.7(4) . . yes
O2 C21 C26 120.1(4) . . yes
C22 C21 C26 122.1(5) . . no
C21 C22 C23 119.2(5) . . no
C22 C23 C24 118.9(5) . . no
C23 C24 C25 121.1(5) . . no
C24 C25 C26 121.1(6) . . no
C21 C26 C25 117.5(5) . . no
O3 C31 C32 117.1(4) . . yes
O3 C31 C36 120.7(4) . . yes
C32 C31 C36 122.2(5) . . no
C31 C32 C33 116.8(5) . . no
C32 C33 C34 124.2(6) . . no
C33 C34 C35 119.5(6) . . no
C34 C35 C36 119.7(6) . . no
C31 C36 C35 117.6(6) . . no
O4 C41 C42 118.8(5) . . yes
O4 C41 C46 118.1(5) . . yes
C42 C41 C46 122.7(5) . . no
C41 C42 C43 116.3(6) . . no
C42 C43 C44 120.5(7) . . no
C43 C44 C45 122.0(6) . . no
C44 C45 C46 119.5(6) . . no
C41 C46 C45 118.9(5) . . no

loop_
_geom_bond_atom_site_label_1
_geom_bond_atom_site_label_2
_geom_bond_distance
_geom_bond_site_symmetry_2
_geom_bond_publ_flag
Pd S1 2.3394(15) . yes
Pd S2 2.3505(16) . yes
Pd S1 2.3394(15) 3_555 yes
Pd S2 2.3505(16) 3_555 yes
S1 P1 2.002(2) . yes
S2 P2 1.9934(17) . yes
P1 O1 1.591(3) . yes
P1 O2 1.588(3) . yes
P1 N 1.570(5) . yes
P2 O3 1.580(3) . yes
P2 O4 1.602(3) . yes
P2 N 1.568(4) . yes
O1 C11 1.389(6) . yes
O2 C21 1.427(5) . yes
O3 C31 1.411(6) . yes
O4 C41 1.418(6) . yes
C11 C12 1.364(8) . no
C11 C16 1.389(8) . no
C12 C13 1.383(8) . no
C13 C14 1.363(8) . no
C14 C15 1.376(9) . no
C15 C16 1.380(8) . no
C21 C22 1.365(7) . no
C21 C26 1.384(8) . no
C22 C23 1.377(8) . no
C23 C24 1.365(9) . no
C24 C25 1.364(8) . no
C25 C26 1.357(8) . no
C31 C32 1.390(8) . no
C31 C36 1.368(8) . no
C32 C33 1.366(9) . no
C33 C34 1.311(9) . no
C34 C35 1.388(10) . no
C35 C36 1.413(9) . no
C41 C42 1.360(8) . no
C41 C46 1.372(8) . no
C42 C43 1.407(9) . no
C43 C44 1.348(10) . no
C44 C45 1.331(10) . no
C45 C46 1.375(9) . no

loop_
_geom_torsion_atom_site_label_1
_geom_torsion_atom_site_label_2
_geom_torsion_atom_site_label_3
_geom_torsion_atom_site_label_4
_geom_torsion
_geom_torsion_site_symmetry_1
_geom_torsion_publ_flag
S2 Pd S1 P1 -22.19(8) . no
S2 Pd S1 P1 157.81(8) 3_555 no
S1 Pd S2 P2 57.98(8) . no
S1 Pd S2 P2 -122.02(8) 3_555 no
Pd S1 P1 O1 93.63(15) . no
Pd S1 P1 O2 -157.50(13) . no
Pd S1 P1 N -33.97(18) . no
Pd S2 P2 O3 71.97(15) . no
Pd S2 P2 O4 -178.63(13) . no
Pd S2 P2 N -51.9(2) . no
S1 P1 O1 C11 27.5(4) . no
O2 P1 O1 C11 -85.8(4) . no
N P1 O1 C11 160.2(4) . no
S1 P1 O2 C21 84.2(3) . no
O1 P1 O2 C21 -158.9(3) . no
N P1 O2 C21 -45.1(4) . no
S1 P1 N P2 61.6(4) . no
O1 P1 N P2 -67.6(4) . no
O2 P1 N P2 -175.8(3) . no
S2 P2 O3 C31 43.4(4) . no
O4 P2 O3 C31 -70.6(3) . no
N P2 O3 C31 173.4(3) . no
S2 P2 O4 C41 82.4(3) . no
O3 P2 O4 C41 -160.2(3) . no
N P2 O4 C41 -48.1(4) . no
S2 P2 N P1 -10.3(4) . no
O3 P2 N P1 -137.1(3) . no
O4 P2 N P1 114.6(3) . no
P1 O1 C11 C12 -94.9(5) . no
P1 O1 C11 C16 88.6(5) . no
P1 O2 C21 C22 99.4(5) . no
P1 O2 C21 C26 -84.0(5) . no
P2 O3 C31 C32 -117.0(5) . no
P2 O3 C31 C36 65.6(6) . no
P2 O4 C41 C42 -94.9(5) . no
P2 O4 C41 C46 92.5(5) . no
O1 C11 C12 C13 -176.0(5) . no
C16 C11 C12 C13 0.4(8) . no
O1 C11 C16 C15 175.7(5) . no
C12 C11 C16 C15 -0.7(8) . no
C11 C12 C13 C14 -1.3(9) . no
C12 C13 C14 C15 2.3(9) . no
C13 C14 C15 C16 -2.6(9) . no
C14 C15 C16 C11 1.9(9) . no
O2 C21 C22 C23 176.3(5) . no
C26 C21 C22 C23 -0.3(8) . no
O2 C21 C26 C25 -177.5(5) . no
C22 C21 C26 C25 -1.0(8) . no
C21 C22 C23 C24 0.1(9) . no
C22 C23 C24 C25 1.4(9) . no
C23 C24 C25 C26 -2.8(9) . no
C24 C25 C26 C21 2.5(9) . no
O3 C31 C32 C33 -178.2(5) . no
C36 C31 C32 C33 -0.9(9) . no
O3 C31 C36 C35 179.6(5) . no
C32 C31 C36 C35 2.3(9) . no
C31 C32 C33 C34 0.7(10) . no
C32 C33 C34 C35 -2.0(11) . no
C33 C34 C35 C36 3.4(10) . no
C34 C35 C36 C31 -3.6(10) . no
O4 C41 C42 C43 -175.2(5) . no
C46 C41 C42 C43 -3.0(8) . no
O4 C41 C46 C45 175.3(5) . no
C42 C41 C46 C45 3.0(8) . no
C41 C42 C43 C44 -0.3(9) . no
C42 C43 C44 C45 3.6(10) . no
C43 C44 C45 C46 -3.6(10) . no
C44 C45 C46 C41 0.4(9) . no
